data_4511808
loop_
_publ_author_name
'Emami, Seyedali'
'Paz, Filipe A. Almeida'
'Mendes, Ad\'elio'
'Gales, Lu\'is'

_publ_section_title
;
 Toward the Construction of 3D Dipeptide--Metal Frameworks
;
_journal_issue 9
_journal_name_full 'Crystal Growth &amp; Design'
_journal_page_first 4777
_journal_paper_doi 10.1021/cg500925x
_journal_volume 14
_journal_year 2014
_chemical_formula_sum 'C20 H12 Cl2 F6 Fe O2'
_chemical_formula_weight 525.05
_chemical_name_systematic
; 
 ? 
;
_space_group_IT_number 19
_symmetry_cell_setting orthorhombic
_symmetry_space_group_name_Hall 'P 2ac 2ab'
_symmetry_space_group_name_H-M 'P 21 21 21'
_atom_sites_solution_hydrogens geom
_atom_sites_solution_primary direct
_atom_sites_solution_secondary difmap
_audit_creation_method SHELXL-97
_cell_angle_alpha 90.00
_cell_angle_beta 90.00
_cell_angle_gamma 90.00
_cell_formula_units_Z 4
_cell_length_a 12.365(13)
_cell_length_b 12.487(13)
_cell_length_c 13.010(14)
_cell_measurement_temperature 173(2)
_cell_volume 2009(4)
_computing_structure_refinement 'SHELXL-97 (Sheldrick, 1997)'
_computing_structure_solution 'SHELXS-97 (Sheldrick, 1990)'
_diffrn_ambient_temperature 173(2)
_diffrn_measured_fraction_theta_full 1.000
_diffrn_measured_fraction_theta_max 0.989
_diffrn_radiation_monochromator graphite
_diffrn_radiation_source 'fine-focus sealed tube'
_diffrn_radiation_type MoK\a
_diffrn_radiation_wavelength 0.71073
_diffrn_reflns_av_R_equivalents 0.1063
_diffrn_reflns_av_sigmaI/netI 0.0759
_diffrn_reflns_limit_h_max 15
_diffrn_reflns_limit_h_min -16
_diffrn_reflns_limit_k_max 16
_diffrn_reflns_limit_k_min -16
_diffrn_reflns_limit_l_max 16
_diffrn_reflns_limit_l_min -16
_diffrn_reflns_number 21089
_diffrn_reflns_theta_full 25.00
_diffrn_reflns_theta_max 27.57
_diffrn_reflns_theta_min 2.26
_exptl_absorpt_coefficient_mu 1.087
_exptl_absorpt_correction_T_max 0.8991
_exptl_absorpt_correction_T_min 0.8120
_exptl_absorpt_correction_type empirical
_exptl_crystal_density_diffrn 1.736
_exptl_crystal_density_method 'not measured'
_exptl_crystal_F_000 1048
_exptl_crystal_size_max 0.20
_exptl_crystal_size_mid 0.10
_exptl_crystal_size_min 0.10
_refine_diff_density_max 0.908
_refine_diff_density_min -0.422
_refine_diff_density_rms 0.067
_refine_ls_abs_structure_details 'Flack H D (1983), Acta Cryst. A39, 876-881'
_refine_ls_abs_structure_Flack 0.06(3)
_refine_ls_extinction_method none
_refine_ls_goodness_of_fit_ref 1.050
_refine_ls_hydrogen_treatment mixed
_refine_ls_matrix_type full
_refine_ls_number_parameters 285
_refine_ls_number_reflns 4593
_refine_ls_number_restraints 0
_refine_ls_restrained_S_all 1.050
_refine_ls_R_factor_all 0.0899
_refine_ls_R_factor_gt 0.0607
_refine_ls_shift/su_max 0.000
_refine_ls_shift/su_mean 0.000
_refine_ls_structure_factor_coef Fsqd
_refine_ls_weighting_details 'calc w=1/[\s^2^(Fo^2^)+(0.0570P)^2^+0.0000P] where P=(Fo^2^+2Fc^2^)/3'
_refine_ls_weighting_scheme calc
_refine_ls_wR_factor_gt 0.1322
_refine_ls_wR_factor_ref 0.1473
_reflns_number_gt 3253
_reflns_number_total 4593
_reflns_threshold_expression >2sigma(I)
_cod_data_source_file cg500925x_si_003.cif
_cod_data_source_block shelx32b_2_4
_cod_depositor_comments 'Adding full bibliography for 4511807--4511812.cif.'
_cod_original_sg_symbol_H-M P2(1)2(1)2(1)
_cod_database_code 4511808

loop_
_symmetry_equiv_pos_as_xyz
'x, y, z'
'-x+1/2, -y, z+1/2'
'x+1/2, -y+1/2, -z'
'-x, y+1/2, -z+1/2'

loop_
_atom_site_label
_atom_site_type_symbol
_atom_site_fract_x
_atom_site_fract_y
_atom_site_fract_z
_atom_site_U_iso_or_equiv
_atom_site_adp_type
_atom_site_occupancy
_atom_site_symmetry_multiplicity
_atom_site_calc_flag
_atom_site_refinement_flags
Fe1 Fe -0.39369(5) -0.49971(7) -0.43198(5) 0.04147(18) Uani 1 1 d .
Cl1 Cl -0.10735(14) -0.26251(14) -0.32828(15) 0.0711(5) Uani 1 1 d .
Cl2 Cl -0.30691(18) 0.10580(15) -0.24504(19) 0.0896(6) Uani 1 1 d .
F6 F -0.0465(3) -0.5757(4) -0.3225(3) 0.0812(12) Uani 1 1 d .
O1 O -0.1201(3) -0.5307(4) -0.5127(4) 0.0589(12) Uani 1 1 d .
F5 F -0.1050(4) -0.7369(4) -0.3266(3) 0.0888(14) Uani 1 1 d .
F2 F -0.2085(4) -0.8005(4) -0.4999(4) 0.0898(13) Uani 1 1 d .
F1 F -0.2660(3) -0.6790(4) -0.6020(3) 0.0840(13) Uani 1 1 d .
F4 F 0.0154(3) -0.6846(4) -0.4327(4) 0.0844(13) Uani 1 1 d .
O2 O -0.1963(4) -0.3230(4) -0.5364(4) 0.0705(14) Uani 1 1 d .
F3 F -0.0997(3) -0.7202(4) -0.6009(3) 0.0846(12) Uani 1 1 d .
C11 C -0.4829(5) -0.5028(6) -0.5657(5) 0.0604(14) Uani 1 1 d .
H11A H -0.5072 -0.5693 -0.6019 0.072 Uiso 1 1 calc R
C2 C -0.0752(5) -0.6544(5) -0.3858(5) 0.0595(16) Uani 1 1 d .
C10 C -0.3805(4) -0.3609(5) -0.5130(4) 0.0499(13) Uani 1 1 d .
C18 C -0.3018(5) -0.0110(5) -0.3174(5) 0.0591(15) Uani 1 1 d .
C15 C -0.2898(4) -0.1988(5) -0.4305(5) 0.0500(13) Uani 1 1 d .
C5 C -0.2716(3) -0.5067(5) -0.3261(3) 0.0423(10) Uani 1 1 d .
H5B H -0.2149 -0.4508 -0.3145 0.051 Uiso 1 1 calc R
C9 C -0.3830(5) -0.4512(5) -0.5817(5) 0.0568(14) Uani 1 1 d .
H51A H -0.3260 -0.4720 -0.6325 0.068 Uiso 1 1 calc R
C8 C -0.3635(4) -0.6534(4) -0.3880(5) 0.0477(13) Uani 1 1 d .
H51B H -0.3825 -0.7192 -0.4279 0.057 Uiso 1 1 calc R
C4 C -0.2652(4) -0.5935(4) -0.3970(4) 0.0420(12) Uani 1 1 d .
C1 C -0.1643(4) -0.6178(5) -0.4597(4) 0.0482(13) Uani 1 1 d .
C20 C -0.3716(5) -0.1244(5) -0.4474(6) 0.0656(18) Uani 1 1 d .
H20C H -0.4258 -0.1393 -0.4971 0.079 Uiso 1 1 calc R
C12 C -0.5402(5) -0.4507(5) -0.4881(5) 0.0588(16) Uani 1 1 d .
H8B H -0.6126 -0.4727 -0.4608 0.071 Uiso 1 1 calc R
C17 C -0.2212(5) -0.0835(5) -0.2958(5) 0.0593(15) Uani 1 1 d .
H17E H -0.1712 -0.0704 -0.2419 0.071 Uiso 1 1 calc R
C7 C -0.4290(4) -0.6033(5) -0.3145(4) 0.0515(14) Uani 1 1 d .
H7F H -0.5032 -0.6270 -0.2939 0.062 Uiso 1 1 calc R
C6 C -0.3742(4) -0.5125(5) -0.2758(4) 0.0533(13) Uani 1 1 d .
H6G H -0.4022 -0.4615 -0.2229 0.064 Uiso 1 1 calc R
C3 C -0.1836(6) -0.7058(6) -0.5408(5) 0.0619(18) Uani 1 1 d .
C16 C -0.2142(4) -0.1777(5) -0.3552(5) 0.0532(14) Uani 1 1 d .
C13 C -0.4788(4) -0.3623(5) -0.4539(5) 0.0535(14) Uani 1 1 d .
H13A H -0.5003 -0.3096 -0.3997 0.064 Uiso 1 1 calc R
C19 C -0.3755(5) -0.0293(5) -0.3937(6) 0.0673(18) Uani 1 1 d .
H19B H -0.4289 0.0228 -0.4094 0.081 Uiso 1 1 calc R
C14 C -0.2827(5) -0.2969(5) -0.4966(5) 0.0548(15) Uani 1 1 d .
H1 H -0.145(5) -0.464(6) -0.494(6) 0.08(2) Uiso 1 1 d .

loop_
_atom_site_aniso_label
_atom_site_aniso_U_11
_atom_site_aniso_U_22
_atom_site_aniso_U_33
_atom_site_aniso_U_23
_atom_site_aniso_U_13
_atom_site_aniso_U_12
Fe1 0.0355(3) 0.0525(4) 0.0364(3) -0.0009(4) -0.0039(3) 0.0009(4)
Cl1 0.0517(8) 0.0732(11) 0.0883(13) 0.0100(9) -0.0128(10) 0.0016(8)
Cl2 0.1041(15) 0.0649(11) 0.0999(16) -0.0086(10) 0.0283(13) -0.0030(10)
F6 0.054(2) 0.111(3) 0.079(3) -0.019(2) -0.025(2) 0.014(2)
O1 0.051(2) 0.066(3) 0.060(3) 0.0091(19) 0.019(2) 0.0047(19)
F5 0.068(2) 0.103(3) 0.095(3) 0.050(3) -0.009(3) 0.010(2)
F2 0.109(3) 0.061(3) 0.100(3) -0.015(2) 0.008(3) 0.008(2)
F1 0.076(2) 0.114(4) 0.062(2) -0.033(2) -0.017(2) 0.021(2)
F4 0.050(2) 0.120(4) 0.084(3) -0.005(3) 0.004(2) 0.038(2)
O2 0.059(3) 0.071(3) 0.082(4) -0.008(2) 0.027(3) -0.012(2)
F3 0.076(2) 0.104(3) 0.073(3) -0.027(2) 0.013(2) 0.030(2)
C11 0.061(3) 0.065(4) 0.055(3) -0.002(4) -0.025(3) 0.004(3)
C2 0.047(3) 0.075(4) 0.056(4) 0.004(3) -0.003(3) 0.008(3)
C10 0.050(3) 0.057(4) 0.043(3) 0.000(2) -0.004(3) 0.011(3)
C18 0.061(3) 0.042(3) 0.074(4) 0.008(3) 0.023(3) 0.000(3)
C15 0.046(3) 0.052(3) 0.052(3) 0.014(3) 0.008(3) -0.004(2)
C5 0.036(2) 0.056(3) 0.035(2) 0.001(3) -0.0065(19) -0.004(3)
C9 0.059(3) 0.068(4) 0.043(3) 0.005(3) -0.005(3) 0.003(3)
C8 0.045(3) 0.046(3) 0.053(3) 0.006(3) -0.002(2) -0.009(2)
C4 0.041(3) 0.055(3) 0.031(2) 0.003(2) -0.002(2) 0.000(2)
C1 0.041(3) 0.059(4) 0.044(3) 0.001(2) 0.001(2) 0.010(2)
C20 0.054(4) 0.063(4) 0.080(5) 0.012(3) -0.011(3) 0.005(3)
C12 0.040(3) 0.070(4) 0.067(4) 0.003(3) -0.015(3) 0.005(3)
C17 0.055(3) 0.062(4) 0.060(4) 0.005(3) 0.000(3) -0.010(3)
C7 0.042(3) 0.068(4) 0.044(3) 0.007(3) 0.007(2) -0.005(3)
C6 0.046(3) 0.073(4) 0.041(3) 0.000(3) -0.001(2) 0.006(3)
C3 0.064(4) 0.063(4) 0.059(4) -0.013(3) -0.001(3) 0.021(3)
C16 0.038(3) 0.057(4) 0.064(4) 0.010(3) 0.003(3) -0.004(2)
C13 0.043(3) 0.061(4) 0.056(4) 0.002(3) -0.008(3) 0.004(2)
C19 0.058(4) 0.061(5) 0.083(5) 0.010(3) -0.006(4) 0.010(3)
C14 0.046(3) 0.060(4) 0.059(4) 0.015(3) 0.001(3) 0.000(3)

loop_
_atom_type_symbol
_atom_type_description
_atom_type_scat_dispersion_real
_atom_type_scat_dispersion_imag
_atom_type_scat_source
C C 0.0033 0.0016 'International Tables Vol C Tables 4.2.6.8 and 6.1.1.4'
H H 0.0000 0.0000 'International Tables Vol C Tables 4.2.6.8 and 6.1.1.4'
Cl Cl 0.1484 0.1585 'International Tables Vol C Tables 4.2.6.8 and 6.1.1.4'
F F 0.0171 0.0103 'International Tables Vol C Tables 4.2.6.8 and 6.1.1.4'
Fe Fe 0.3463 0.8444 'International Tables Vol C Tables 4.2.6.8 and 6.1.1.4'
O O 0.0106 0.0060 'International Tables Vol C Tables 4.2.6.8 and 6.1.1.4'

loop_
_geom_angle_atom_site_label_1
_geom_angle_atom_site_label_2
_geom_angle_atom_site_label_3
_geom_angle
C4 Fe1 C13 157.8(2)
C4 Fe1 C10 123.1(2)
C13 Fe1 C10 41.4(2)
C4 Fe1 C8 41.3(2)
C13 Fe1 C8 158.3(2)
C10 Fe1 C8 158.9(2)
C4 Fe1 C9 109.6(2)
C13 Fe1 C9 69.5(3)
C10 Fe1 C9 41.3(2)
C8 Fe1 C9 122.3(3)
C4 Fe1 C5 41.0(2)
C13 Fe1 C5 120.8(2)
C10 Fe1 C5 109.0(2)
C8 Fe1 C5 68.6(2)
C9 Fe1 C5 127.4(2)
C4 Fe1 C12 161.3(2)
C13 Fe1 C12 40.5(2)
C10 Fe1 C12 68.4(2)
C8 Fe1 C12 122.9(2)
C9 Fe1 C12 68.2(3)
C5 Fe1 C12 155.0(3)
C4 Fe1 C7 68.6(2)
C13 Fe1 C7 121.8(2)
C10 Fe1 C7 160.2(2)
C8 Fe1 C7 40.1(2)
C9 Fe1 C7 155.7(3)
C5 Fe1 C7 68.2(2)
C12 Fe1 C7 105.4(2)
C4 Fe1 C6 68.9(2)
C13 Fe1 C6 105.4(3)
C10 Fe1 C6 124.7(3)
C8 Fe1 C6 68.1(3)
C9 Fe1 C6 163.5(2)
C5 Fe1 C6 40.81(18)
C12 Fe1 C6 118.7(3)
C7 Fe1 C6 40.3(2)
C4 Fe1 C11 126.8(2)
C13 Fe1 C11 67.7(3)
C10 Fe1 C11 67.8(3)
C8 Fe1 C11 108.5(3)
C9 Fe1 C11 40.1(2)
C5 Fe1 C11 164.3(2)
C12 Fe1 C11 39.7(3)
C7 Fe1 C11 120.3(3)
C6 Fe1 C11 153.8(2)
C1 O1 H1 117(4)
C12 C11 C9 109.8(6)
C12 C11 Fe1 69.6(3)
C9 C11 Fe1 69.3(3)
C12 C11 H11A 125.0
C9 C11 H11A 125.0
Fe1 C11 H11A 125.0
F4 C2 F6 105.5(5)
F4 C2 F5 106.1(5)
F6 C2 F5 106.6(6)
F4 C2 C1 113.7(6)
F6 C2 C1 111.1(5)
F5 C2 C1 113.2(5)
C9 C10 C13 107.7(5)
C9 C10 C14 122.4(5)
C13 C10 C14 128.7(6)
C9 C10 Fe1 69.7(3)
C13 C10 Fe1 69.2(3)
C14 C10 Fe1 117.1(4)
C19 C18 C17 121.4(6)
C19 C18 Cl2 120.6(5)
C17 C18 Cl2 118.0(5)
C16 C15 C20 118.6(6)
C16 C15 C14 121.6(5)
C20 C15 C14 119.8(6)
C4 C5 C6 107.8(5)
C4 C5 Fe1 68.7(3)
C6 C5 Fe1 69.9(3)
C4 C5 H5B 126.1
C6 C5 H5B 126.1
Fe1 C5 H5B 126.1
C11 C9 C10 106.6(6)
C11 C9 Fe1 70.5(3)
C10 C9 Fe1 69.0(3)
C11 C9 H51A 126.7
C10 C9 H51A 126.7
Fe1 C9 H51A 126.7
C7 C8 C4 108.3(5)
C7 C8 Fe1 70.5(3)
C4 C8 Fe1 68.9(3)
C7 C8 H51B 125.9
C4 C8 H51B 125.9
Fe1 C8 H51B 125.9
C5 C4 C8 107.3(5)
C5 C4 C1 122.9(5)
C8 C4 C1 129.5(5)
C5 C4 Fe1 70.3(3)
C8 C4 Fe1 69.8(3)
C1 C4 Fe1 129.7(4)
O1 C1 C4 115.4(5)
O1 C1 C2 105.1(5)
C4 C1 C2 108.3(5)
O1 C1 C3 106.1(5)
C4 C1 C3 112.5(5)
C2 C1 C3 109.1(5)
C19 C20 C15 121.4(6)
C19 C20 H20C 119.3
C15 C20 H20C 119.3
C11 C12 C13 108.6(6)
C11 C12 Fe1 70.7(3)
C13 C12 Fe1 69.2(3)
C11 C12 H8B 125.7
C13 C12 H8B 125.7
Fe1 C12 H8B 125.7
C18 C17 C16 118.8(6)
C18 C17 H17E 120.6
C16 C17 H17E 120.6
C8 C7 C6 108.9(5)
C8 C7 Fe1 69.5(3)
C6 C7 Fe1 69.9(3)
C8 C7 H7F 125.5
C6 C7 H7F 125.5
Fe1 C7 H7F 125.5
C7 C6 C5 107.7(5)
C7 C6 Fe1 69.7(3)
C5 C6 Fe1 69.3(3)
C7 C6 H6G 126.2
C5 C6 H6G 126.2
Fe1 C6 H6G 126.2
F3 C3 F2 107.4(5)
F3 C3 F1 106.4(5)
F2 C3 F1 106.5(6)
F3 C3 C1 112.5(6)
F2 C3 C1 113.2(6)
F1 C3 C1 110.3(5)
C15 C16 C17 120.4(5)
C15 C16 Cl1 123.1(5)
C17 C16 Cl1 116.5(5)
C12 C13 C10 107.2(6)
C12 C13 Fe1 70.3(4)
C10 C13 Fe1 69.4(3)
C12 C13 H13A 126.4
C10 C13 H13A 126.4
Fe1 C13 H13A 126.4
C18 C19 C20 119.3(6)
C18 C19 H19B 120.4
C20 C19 H19B 120.4
O2 C14 C10 120.7(6)
O2 C14 C15 120.5(5)
C10 C14 C15 118.8(5)

loop_
_geom_bond_atom_site_label_1
_geom_bond_atom_site_label_2
_geom_bond_distance
Fe1 C4 2.025(5)
Fe1 C13 2.033(6)
Fe1 C10 2.035(6)
Fe1 C8 2.037(6)
Fe1 C9 2.045(6)
Fe1 C5 2.046(4)
Fe1 C12 2.047(6)
Fe1 C7 2.050(6)
Fe1 C6 2.053(6)
Fe1 C11 2.060(6)
Cl1 C16 1.729(6)
Cl2 C18 1.738(7)
F6 C2 1.330(8)
O1 C1 1.398(7)
O1 H1 0.92(7)
F5 C2 1.339(7)
F2 C3 1.333(8)
F1 C3 1.336(7)
F4 C2 1.330(7)
O2 C14 1.231(7)
F3 C3 1.311(7)
C11 C12 1.395(9)
C11 C9 1.408(9)
C11 H11A 1.0000
C2 C1 1.531(8)
C10 C9 1.439(8)
C10 C13 1.439(8)
C10 C14 1.465(8)
C18 C19 1.367(9)
C18 C17 1.374(9)
C15 C16 1.378(8)
C15 C20 1.391(8)
C15 C14 1.500(9)
C5 C4 1.426(8)
C5 C6 1.429(7)
C5 H5B 1.0000
C9 H51A 1.0000
C8 C7 1.400(8)
C8 C4 1.432(7)
C8 H51B 1.0000
C4 C1 1.521(7)
C1 C3 1.543(9)
C20 C19 1.378(9)
C20 H20C 0.9500
C12 C13 1.412(9)
C12 H8B 1.0000
C17 C16 1.410(9)
C17 H17E 0.9500
C7 C6 1.414(8)
C7 H7F 1.0000
C6 H6G 1.0000
C13 H13A 1.0000
C19 H19B 0.9500

loop_
_geom_torsion_atom_site_label_1
_geom_torsion_atom_site_label_2
_geom_torsion_atom_site_label_3
_geom_torsion_atom_site_label_4
_geom_torsion
C4 Fe1 C11 C12 162.0(4)
C13 Fe1 C11 C12 -37.6(4)
C10 Fe1 C11 C12 -82.5(4)
C8 Fe1 C11 C12 119.6(4)
C9 Fe1 C11 C12 -121.8(6)
C5 Fe1 C11 C12 -163.6(9)
C7 Fe1 C11 C12 77.3(5)
C6 Fe1 C11 C12 41.8(8)
C4 Fe1 C11 C9 -76.2(5)
C13 Fe1 C11 C9 84.2(4)
C10 Fe1 C11 C9 39.3(4)
C8 Fe1 C11 C9 -118.6(4)
C5 Fe1 C11 C9 -41.8(12)
C12 Fe1 C11 C9 121.8(6)
C7 Fe1 C11 C9 -160.9(4)
C6 Fe1 C11 C9 163.6(6)
C4 Fe1 C10 C9 82.2(4)
C13 Fe1 C10 C9 -119.2(5)
C8 Fe1 C10 C9 45.7(8)
C5 Fe1 C10 C9 125.5(3)
C12 Fe1 C10 C9 -81.1(4)
C7 Fe1 C10 C9 -156.3(6)
C6 Fe1 C10 C9 168.1(3)
C11 Fe1 C10 C9 -38.2(3)
C4 Fe1 C10 C13 -158.6(3)
C8 Fe1 C10 C13 164.9(6)
C9 Fe1 C10 C13 119.2(5)
C5 Fe1 C10 C13 -115.4(4)
C12 Fe1 C10 C13 38.1(4)
C7 Fe1 C10 C13 -37.2(8)
C6 Fe1 C10 C13 -72.7(4)
C11 Fe1 C10 C13 81.0(4)
C4 Fe1 C10 C14 -34.8(5)
C13 Fe1 C10 C14 123.9(6)
C8 Fe1 C10 C14 -71.3(8)
C9 Fe1 C10 C14 -117.0(6)
C5 Fe1 C10 C14 8.5(5)
C12 Fe1 C10 C14 161.9(5)
C7 Fe1 C10 C14 86.7(8)
C6 Fe1 C10 C14 51.2(5)
C11 Fe1 C10 C14 -155.1(5)
C13 Fe1 C5 C4 -163.0(3)
C10 Fe1 C5 C4 -118.9(3)
C8 Fe1 C5 C4 38.7(3)
C9 Fe1 C5 C4 -76.3(4)
C12 Fe1 C5 C4 161.6(5)
C7 Fe1 C5 C4 82.0(3)
C6 Fe1 C5 C4 119.5(5)
C11 Fe1 C5 C4 -43.6(11)
C4 Fe1 C5 C6 -119.5(5)
C13 Fe1 C5 C6 77.4(4)
C10 Fe1 C5 C6 121.6(4)
C8 Fe1 C5 C6 -80.8(4)
C9 Fe1 C5 C6 164.1(4)
C12 Fe1 C5 C6 42.0(8)
C7 Fe1 C5 C6 -37.5(4)
C11 Fe1 C5 C6 -163.1(10)
C12 C11 C9 C10 -2.0(7)
Fe1 C11 C9 C10 -59.8(4)
C12 C11 C9 Fe1 57.9(4)
C13 C10 C9 C11 1.9(7)
C14 C10 C9 C11 170.7(5)
Fe1 C10 C9 C11 60.8(4)
C13 C10 C9 Fe1 -59.0(4)
C14 C10 C9 Fe1 109.9(5)
C4 Fe1 C9 C11 124.3(4)
C13 Fe1 C9 C11 -79.3(4)
C10 Fe1 C9 C11 -117.4(5)
C8 Fe1 C9 C11 80.3(4)
C5 Fe1 C9 C11 166.9(4)
C12 Fe1 C9 C11 -35.8(4)
C7 Fe1 C9 C11 43.3(8)
C6 Fe1 C9 C11 -154.0(8)
C4 Fe1 C9 C10 -118.2(3)
C13 Fe1 C9 C10 38.1(3)
C8 Fe1 C9 C10 -162.3(3)
C5 Fe1 C9 C10 -75.7(4)
C12 Fe1 C9 C10 81.6(4)
C7 Fe1 C9 C10 160.7(5)
C6 Fe1 C9 C10 -36.6(10)
C11 Fe1 C9 C10 117.4(5)
C4 Fe1 C8 C7 119.5(5)
C13 Fe1 C8 C7 -39.3(8)
C10 Fe1 C8 C7 168.6(6)
C9 Fe1 C8 C7 -157.4(3)
C5 Fe1 C8 C7 81.1(3)
C12 Fe1 C8 C7 -73.9(4)
C6 Fe1 C8 C7 37.0(3)
C11 Fe1 C8 C7 -115.3(4)
C13 Fe1 C8 C4 -158.8(6)
C10 Fe1 C8 C4 49.1(8)
C9 Fe1 C8 C4 83.1(4)
C5 Fe1 C8 C4 -38.5(3)
C12 Fe1 C8 C4 166.6(3)
C7 Fe1 C8 C4 -119.5(5)
C6 Fe1 C8 C4 -82.5(3)
C11 Fe1 C8 C4 125.1(3)
C6 C5 C4 C8 -1.2(6)
Fe1 C5 C4 C8 -60.3(4)
C6 C5 C4 C1 -175.8(5)
Fe1 C5 C4 C1 125.1(5)
C6 C5 C4 Fe1 59.1(4)
C7 C8 C4 C5 0.9(6)
Fe1 C8 C4 C5 60.6(4)
C7 C8 C4 C1 175.0(5)
Fe1 C8 C4 C1 -125.3(6)
C7 C8 C4 Fe1 -59.7(4)
C13 Fe1 C4 C5 41.4(7)
C10 Fe1 C4 C5 81.0(4)
C8 Fe1 C4 C5 -117.9(5)
C9 Fe1 C4 C5 124.9(3)
C12 Fe1 C4 C5 -155.4(7)
C7 Fe1 C4 C5 -80.9(3)
C6 Fe1 C4 C5 -37.6(3)
C11 Fe1 C4 C5 166.6(3)
C13 Fe1 C4 C8 159.4(6)
C10 Fe1 C4 C8 -161.1(3)
C9 Fe1 C4 C8 -117.1(4)
C5 Fe1 C4 C8 117.9(5)
C12 Fe1 C4 C8 -37.4(9)
C7 Fe1 C4 C8 37.0(3)
C6 Fe1 C4 C8 80.4(4)
C11 Fe1 C4 C8 -75.5(4)
C13 Fe1 C4 C1 -75.5(8)
C10 Fe1 C4 C1 -36.0(6)
C8 Fe1 C4 C1 125.1(7)
C9 Fe1 C4 C1 8.0(6)
C5 Fe1 C4 C1 -116.9(6)
C12 Fe1 C4 C1 87.7(9)
C7 Fe1 C4 C1 162.1(6)
C6 Fe1 C4 C1 -154.5(6)
C11 Fe1 C4 C1 49.6(6)
C5 C4 C1 O1 -50.3(7)
C8 C4 C1 O1 136.4(6)
Fe1 C4 C1 O1 40.6(7)
C5 C4 C1 C2 67.1(7)
C8 C4 C1 C2 -106.2(7)
Fe1 C4 C1 C2 158.0(4)
C5 C4 C1 C3 -172.2(5)
C8 C4 C1 C3 14.5(8)
Fe1 C4 C1 C3 -81.4(6)
F4 C2 C1 O1 -60.2(7)
F6 C2 C1 O1 58.7(6)
F5 C2 C1 O1 178.6(5)
F4 C2 C1 C4 175.9(5)
F6 C2 C1 C4 -65.1(7)
F5 C2 C1 C4 54.8(7)
F4 C2 C1 C3 53.2(7)
F6 C2 C1 C3 172.2(5)
F5 C2 C1 C3 -68.0(7)
C16 C15 C20 C19 2.6(9)
C14 C15 C20 C19 -174.8(6)
C9 C11 C12 C13 1.3(7)
Fe1 C11 C12 C13 59.0(4)
C9 C11 C12 Fe1 -57.7(4)
C4 Fe1 C12 C11 -50.6(9)
C13 Fe1 C12 C11 119.7(6)
C10 Fe1 C12 C11 80.8(4)
C8 Fe1 C12 C11 -79.2(5)
C9 Fe1 C12 C11 36.1(4)
C5 Fe1 C12 C11 169.7(5)
C7 Fe1 C12 C11 -119.1(4)
C6 Fe1 C12 C11 -160.4(4)
C4 Fe1 C12 C13 -170.3(7)
C10 Fe1 C12 C13 -38.9(4)
C8 Fe1 C12 C13 161.2(4)
C9 Fe1 C12 C13 -83.5(4)
C5 Fe1 C12 C13 50.0(8)
C7 Fe1 C12 C13 121.2(4)
C6 Fe1 C12 C13 79.9(4)
C11 Fe1 C12 C13 -119.7(6)
C19 C18 C17 C16 1.1(9)
Cl2 C18 C17 C16 -178.6(4)
C4 C8 C7 C6 -0.2(7)
Fe1 C8 C7 C6 -59.0(4)
C4 C8 C7 Fe1 58.7(4)
C4 Fe1 C7 C8 -38.1(3)
C13 Fe1 C7 C8 164.0(3)
C10 Fe1 C7 C8 -167.9(6)
C9 Fe1 C7 C8 52.2(7)
C5 Fe1 C7 C8 -82.3(4)
C12 Fe1 C7 C8 123.2(3)
C6 Fe1 C7 C8 -120.3(5)
C11 Fe1 C7 C8 82.9(4)
C4 Fe1 C7 C6 82.3(3)
C13 Fe1 C7 C6 -75.6(4)
C10 Fe1 C7 C6 -47.6(8)
C8 Fe1 C7 C6 120.3(5)
C9 Fe1 C7 C6 172.5(5)
C5 Fe1 C7 C6 38.0(3)
C12 Fe1 C7 C6 -116.4(4)
C11 Fe1 C7 C6 -156.7(3)
C8 C7 C6 C5 -0.5(6)
Fe1 C7 C6 C5 -59.2(4)
C8 C7 C6 Fe1 58.7(4)
C4 C5 C6 C7 1.0(6)
Fe1 C5 C6 C7 59.4(4)
C4 C5 C6 Fe1 -58.4(4)
C4 Fe1 C6 C7 -81.3(3)
C13 Fe1 C6 C7 121.4(3)
C10 Fe1 C6 C7 162.3(3)
C8 Fe1 C6 C7 -36.8(3)
C9 Fe1 C6 C7 -169.1(8)
C5 Fe1 C6 C7 -119.0(5)
C12 Fe1 C6 C7 79.8(4)
C11 Fe1 C6 C7 50.7(8)
C4 Fe1 C6 C5 37.7(4)
C13 Fe1 C6 C5 -119.6(4)
C10 Fe1 C6 C5 -78.7(4)
C8 Fe1 C6 C5 82.2(4)
C9 Fe1 C6 C5 -50.1(10)
C12 Fe1 C6 C5 -161.2(4)
C7 Fe1 C6 C5 119.0(5)
C11 Fe1 C6 C5 169.8(6)
O1 C1 C3 F3 47.2(7)
C4 C1 C3 F3 174.3(5)
C2 C1 C3 F3 -65.5(7)
O1 C1 C3 F2 169.3(5)
C4 C1 C3 F2 -63.6(7)
C2 C1 C3 F2 56.5(7)
O1 C1 C3 F1 -71.4(6)
C4 C1 C3 F1 55.7(7)
C2 C1 C3 F1 175.8(5)
C20 C15 C16 C17 1.0(9)
C14 C15 C16 C17 178.4(5)
C20 C15 C16 Cl1 -178.8(5)
C14 C15 C16 Cl1 -1.4(8)
C18 C17 C16 C15 -2.8(9)
C18 C17 C16 Cl1 177.0(5)
C11 C12 C13 C10 -0.1(7)
Fe1 C12 C13 C10 59.8(4)
C11 C12 C13 Fe1 -59.9(4)
C9 C10 C13 C12 -1.1(7)
C14 C10 C13 C12 -169.0(6)
Fe1 C10 C13 C12 -60.4(4)
C9 C10 C13 Fe1 59.3(4)
C14 C10 C13 Fe1 -108.6(6)
C4 Fe1 C13 C12 171.8(6)
C10 Fe1 C13 C12 118.0(5)
C8 Fe1 C13 C12 -47.2(8)
C9 Fe1 C13 C12 80.1(4)
C5 Fe1 C13 C12 -157.8(4)
C7 Fe1 C13 C12 -75.9(4)
C6 Fe1 C13 C12 -116.4(4)
C11 Fe1 C13 C12 36.9(4)
C4 Fe1 C13 C10 53.8(8)
C8 Fe1 C13 C10 -165.3(6)
C9 Fe1 C13 C10 -38.0(3)
C5 Fe1 C13 C10 84.1(4)
C12 Fe1 C13 C10 -118.0(5)
C7 Fe1 C13 C10 166.1(3)
C6 Fe1 C13 C10 125.5(4)
C11 Fe1 C13 C10 -81.2(4)
C17 C18 C19 C20 2.5(10)
Cl2 C18 C19 C20 -177.9(5)
C15 C20 C19 C18 -4.4(10)
C9 C10 C14 O2 -4.9(9)
C13 C10 C14 O2 161.4(6)
Fe1 C10 C14 O2 77.2(7)
C9 C10 C14 C15 174.9(5)
C13 C10 C14 C15 -18.8(9)
Fe1 C10 C14 C15 -103.0(5)
C16 C15 C14 O2 -46.6(8)
C20 C15 C14 O2 130.8(7)
C16 C15 C14 C10 133.6(6)
C20 C15 C14 C10 -49.0(8)
